data_7248593
loop_
_publ_author_name
'Mele, Francesco'
'Constantin, Ana Maria'
'Sacchelli, Filippo'
'Schiroli, Debora'
'Mazzeo, Paolo Pio'
'Maestri, Giovanni'
'Motti, Elena'
'Maggi, Raimondo'
'Mancuso, Raffaella'
'Gabriele, Bartolo'
'Pancrazzi, Francesco'
'Della Ca&#x2019;, Nicola'

_publ_section_title
;
 Sequential Glaser reaction -- diastereoselective cyclocarboxylation of
 propargylamines with CO2: a green catalytic access to
 bis-oxazolidinonedienes and their topochemical polymerization
;
_journal_issue 11
_journal_name_full 'Green Chemistry'
_journal_page_first 6429
_journal_page_last 6435
_journal_paper_doi 10.1039/D4GC00818A
_journal_volume 26
_journal_year 2024
_chemical_formula_moiety 'C36 H36 N3 O9'
_chemical_formula_sum 'C36 H36 N3 O9'
_chemical_formula_weight 654.68
_space_group_crystal_system triclinic
_space_group_IT_number 2
_space_group_name_Hall '-P 1'
_space_group_name_H-M_alt 'P -1'
_atom_sites_solution_hydrogens geom
_audit_creation_date 2024-02-10
_audit_creation_method
;
Olex2 1.5
(compiled 2023.08.24 svn.re1ec1418 for OlexSys, GUI svn.r6817)
;
_audit_update_record
;
2024-02-10 deposited with the CCDC.	2024-05-02 downloaded from the CCDC.
;
_cell_angle_alpha 97.433(5)
_cell_angle_beta 91.503(4)
_cell_angle_gamma 92.772(4)
_cell_formula_units_Z 2
_cell_length_a 6.0202(3)
_cell_length_b 13.4077(7)
_cell_length_c 19.4725(12)
_cell_measurement_reflns_used 4278
_cell_measurement_temperature 293.00(10)
_cell_measurement_theta_max 66.5710
_cell_measurement_theta_min 4.5500
_cell_volume 1555.89(15)
_computing_cell_refinement 'CrysAlisPro 1.171.42.49 (Rigaku OD, 2022)'
_computing_data_collection 'CrysAlisPro 1.171.42.49 (Rigaku OD, 2022)'
_computing_data_reduction 'CrysAlisPro 1.171.42.49 (Rigaku OD, 2022)'
_computing_molecular_graphics 'Olex2 1.5 (Dolomanov et al., 2009)'
_computing_publication_material 'Olex2 1.5 (Dolomanov et al., 2009)'
_computing_structure_refinement 'SHELXL 2014/7 (Sheldrick, 2015)'
_computing_structure_solution 'SHELXT 2018/2 (Sheldrick, 2018)'
_diffrn_ambient_temperature 293.15
_diffrn_measured_fraction_theta_full 0.994
_diffrn_measured_fraction_theta_max 0.994
_diffrn_measurement_details
;
List of Runs (angles in degrees, time in seconds):

  # Type    Start    End  Width  t~exp~   \w     \q     \k     \f   Frames
#--------------------------------------------------------------------------
  1  \f   -349.73  10.27   0.80   80.00 -97.45-107.50 -31.50    --   450
  2  \w    212.57 326.97   0.80   80.00    -- -107.50  89.85  47.34  143
  3  \w    212.57 326.97   0.80   80.00    -- -107.50  89.85-112.66  143
  4  \f    -10.27 349.73   0.80   56.00  37.96  48.14  31.50    --   450
  5  \w    212.57 326.97   0.80   80.00    -- -107.50  89.85 167.34  143
  6  \w     -7.25  87.95   0.80   56.00    --   48.14 -89.85  83.67  119
  7  \w    212.57 326.97   0.80   80.00    -- -107.50  89.85 -32.67  143
  8  \f    -10.27 349.73   0.80   80.00 -21.69-107.50  31.50    --   450
  9  \f   -339.92  20.08   0.80   64.00 -55.51 -77.50 -59.25    --   450
 10  \w    212.57 326.97   0.80   80.00    -- -107.50  89.85 -72.67  143
 11  \f   -339.92  20.08   0.80   80.00 -85.51-107.50 -59.25    --   450
 12  \w    212.57 326.97   0.80   80.00    -- -107.50  89.85 127.33  143
;
_diffrn_measurement_device 'abstract diffractometer'
_diffrn_measurement_device_type 'Bruker D8 Venture'
_diffrn_measurement_method '\w and \f scans'
_diffrn_radiation_type CuK\a
_diffrn_radiation_wavelength 1.54184
_diffrn_reflns_av_R_equivalents 0.1104
_diffrn_reflns_av_unetI/netI 0.0604
_diffrn_reflns_Laue_measured_fraction_full 0.994
_diffrn_reflns_Laue_measured_fraction_max 0.994
_diffrn_reflns_limit_h_max 7
_diffrn_reflns_limit_h_min -7
_diffrn_reflns_limit_k_max 15
_diffrn_reflns_limit_k_min -15
_diffrn_reflns_limit_l_max 23
_diffrn_reflns_limit_l_min -23
_diffrn_reflns_number 27348
_diffrn_reflns_point_group_measured_fraction_full 0.994
_diffrn_reflns_point_group_measured_fraction_max 0.994
_diffrn_reflns_theta_full 66.600
_diffrn_reflns_theta_max 66.600
_diffrn_reflns_theta_min 3.329
_exptl_absorpt_coefficient_mu 0.837
_exptl_absorpt_correction_T_max 1.00000
_exptl_absorpt_correction_T_min 0.47188
_exptl_absorpt_correction_type multi-scan
_exptl_absorpt_process_details
;
CrysAlisPro 1.171.42.49 (Rigaku Oxford Diffraction, 2022)
Empirical absorption correction using spherical harmonics,
implemented in SCALE3 ABSPACK scaling algorithm.
;
_exptl_crystal_colour 'clear light colourless'
_exptl_crystal_colour_lustre clear
_exptl_crystal_colour_modifier light
_exptl_crystal_colour_primary colourless
_exptl_crystal_density_diffrn 1.397
_exptl_crystal_description needle
_exptl_crystal_F_000 690
_exptl_crystal_size_max 0.2
_exptl_crystal_size_mid 0.03
_exptl_crystal_size_min 0.03
_refine_diff_density_max 0.624
_refine_diff_density_min -0.377
_refine_diff_density_rms 0.094
_refine_ls_extinction_method none
_refine_ls_goodness_of_fit_ref 1.034
_refine_ls_hydrogen_treatment constr
_refine_ls_matrix_type full
_refine_ls_number_parameters 455
_refine_ls_number_reflns 5448
_refine_ls_number_restraints 2
_refine_ls_restrained_S_all 1.034
_refine_ls_R_factor_all 0.1246
_refine_ls_R_factor_gt 0.0919
_refine_ls_shift/su_max 0.000
_refine_ls_shift/su_mean 0.000
_refine_ls_structure_factor_coef Fsqd
_refine_ls_weighting_details 'w=1/[\s^2^(Fo^2^)+(0.1682P)^2^+0.6499P] where P=(Fo^2^+2Fc^2^)/3'
_refine_ls_weighting_scheme calc
_refine_ls_wR_factor_gt 0.2498
_refine_ls_wR_factor_ref 0.2952
_reflns_Friedel_coverage 0.000
_reflns_number_gt 3461
_reflns_number_total 5448
_reflns_threshold_expression 'I > 2\s(I)'
_cod_data_source_file d4gc00818a2.cif
_cod_data_source_block 5b
_cod_depositor_comments 'Adding full bibliography for 7248591--7248593.cif.'
_cod_database_code 7248593
_shelx_shelxl_version_number 2014/7
_shelx_space_group_comment
;
The symmetry employed for this shelxl refinement is uniquely defined
by the following loop, which should always be used as a source of
symmetry information in preference to the above space-group names.
They are only intended as comments.
;
_shelx_estimated_absorpt_t_max 0.975
_shelx_estimated_absorpt_t_min 0.850
_olex2_refinement_description
;
1. Fixed Uiso
 At 1.2 times of:
  All C(H) groups, All C(H,H) groups, All C(H,H,H,H) groups
 At 1.5 times of:
  All C(H,H,H) groups
2. Restrained distances
 O48B-C49B
 1.4 with sigma of 0.02
 C41B-C42A \\sim C41B-C42B
 with sigma of 0.02
3. Uiso/Uaniso restraints and constraints
Uanis(C49B) = Uanis(O48B) = Uanis(C45B) = Uanis(C44B) = Uanis(C43B) =
Uanis(C42B) = Uanis(C47B) = Uanis(C46B)
4. Others
 Fixed Sof: H41A(0.85) H41B(0.85) H41C(0.15) H41D(0.15) O48A(0.85) C42A(0.85)
 C43A(0.85) H43A(0.85) C49A(0.85) H49A(0.85) H49B(0.85) H49C(0.85) C45A(0.85)
 C44A(0.85) H44A(0.85) C46A(0.85) H46A(0.85) C47A(0.85) H47A(0.85) O48B(0.15)
 C43B(0.15) H43B(0.15) C44B(0.15) H44B(0.15) C45B(0.15) C46B(0.15) H46B(0.15)
 C47B(0.15) H47B(0.15) C42B(0.15) C49B(0.15) H49D(0.15) H49E(0.15) H49F(0.15)
5.a Secondary CH2 refined with riding coordinates:
 C13(H13A,H13B), C22(H22A,H22B), C40(H40A,H40B), C24(H24A,H24B), C9(H9A,H9B),
 C41B(H41A,H41B), C41B(H41C,H41D)
5.b Aromatic/amide H refined with riding coordinates:
 C34(H34), C17(H17), C33(H33), C5(H5), C26(H26), C30(H30), C4(H4), C27(H27),
 C29(H29), C8(H8), C7(H7), C43A(H43A), C44A(H44A), C46A(H46A), C47A(H47A),
 C43B(H43B), C44B(H44B), C46B(H46B), C47B(H47B)
5.c Fitted hexagon refined as free rotating group:
 C43B(C44B,C45B,C46B,C47B,C42B)
5.d Idealised Me refined as rotating group:
 C1(H1A,H1B,H1C), C32(H32A,H32B,H32C), C49A(H49A,H49B,H49C), C49B(H49D,H49E,
 H49F)
;
_olex2_submission_special_instructions 'No special instructions were received'
_oxdiff_exptl_absorpt_empirical_details
;
Empirical correction (ABSPACK) includes:
- Absorption correction using spherical harmonics
- Frame scaling
- Detector area scaling
;

loop_
_space_group_symop_operation_xyz
'x, y, z'
'-x, -y, -z'

loop_
_atom_site_label
_atom_site_type_symbol
_atom_site_fract_x
_atom_site_fract_y
_atom_site_fract_z
_atom_site_U_iso_or_equiv
_atom_site_adp_type
_atom_site_occupancy
_atom_site_site_symmetry_order
_atom_site_calc_flag
_atom_site_refinement_flags_posn
_atom_site_refinement_flags_adp
_atom_site_refinement_flags_occupancy
_atom_site_disorder_assembly
_atom_site_disorder_group
O31 O 0.0924(5) 0.9248(3) 0.07218(16) 0.0700(9) Uani 1 1 d . . . . .
O2 O 0.5623(5) 0.7364(3) 0.92837(17) 0.0709(9) Uani 1 1 d . . . . .
O15 O 0.0901(3) 0.84200(15) 0.55604(12) 0.0342(5) Uani 1 1 d . . . . .
O18 O 0.5770(3) 0.82471(15) 0.44754(11) 0.0341(5) Uani 1 1 d . . . . .
O36 O 0.2529(3) 0.49338(15) 0.44993(12) 0.0352(6) Uani 1 1 d . . . . .
O38 O 0.3773(4) 0.39166(19) 0.35963(14) 0.0546(7) Uani 1 1 d . . . . .
O20 O 0.6857(4) 0.71967(19) 0.35701(14) 0.0511(7) Uani 1 1 d . . . . .
O12 O -0.0205(4) 0.94895(19) 0.64549(14) 0.0511(7) Uani 1 1 d . . . . .
N10 N 0.3381(4) 0.8978(2) 0.63977(15) 0.0397(7) Uani 1 1 d . . . . .
N21 N 0.3272(4) 0.7705(2) 0.36379(15) 0.0399(7) Uani 1 1 d . . . . .
N39 N 0.0170(5) 0.4417(2) 0.36214(15) 0.0434(7) Uani 1 1 d . . . . .
C34 C 0.0717(5) 0.6425(2) 0.49792(17) 0.0334(7) Uani 1 1 d . . . . .
H34 H -0.0549 0.6778 0.5084 0.040 Uiso 1 1 calc R U . . .
C19 C 0.5395(5) 0.7660(2) 0.38478(17) 0.0358(7) Uani 1 1 d . . . . .
C17 C 0.4031(5) 0.9745(2) 0.49677(17) 0.0325(7) Uani 1 1 d . . . . .
H17 H 0.2774 1.0099 0.5085 0.039 Uiso 1 1 calc R U . . .
C33 C 0.2657(5) 0.6921(2) 0.50685(16) 0.0334(7) Uani 1 1 d . . . . .
H33 H 0.3919 0.6562 0.4971 0.040 Uiso 1 1 calc R U . . .
C16 C 0.3691(4) 0.8642(2) 0.47206(16) 0.0305(7) Uani 1 1 d . . . . .
C11 C 0.1255(5) 0.9017(2) 0.61853(18) 0.0359(7) Uani 1 1 d . . . . .
C13 C 0.4588(5) 0.8259(2) 0.59525(17) 0.0343(7) Uani 1 1 d . . . . .
H13A H 0.4833 0.7658 0.6167 0.041 Uiso 1 1 calc R U . . .
H13B H 0.6007 0.8551 0.5831 0.041 Uiso 1 1 calc R U . . .
C37 C 0.2276(5) 0.4373(2) 0.38592(18) 0.0379(8) Uani 1 1 d . . . . .
C35 C 0.0415(4) 0.5317(2) 0.47164(17) 0.0318(7) Uani 1 1 d . . . . .
C14 C 0.2985(4) 0.8032(2) 0.53185(16) 0.0308(7) Uani 1 1 d . . . . .
C22 C 0.2060(5) 0.8416(2) 0.40904(17) 0.0345(7) Uani 1 1 d . . . . .
H22A H 0.0652 0.8117 0.4215 0.041 Uiso 1 1 calc R U . . .
H22B H 0.1794 0.9018 0.3880 0.041 Uiso 1 1 calc R U . . .
C40 C -0.1109(5) 0.5112(2) 0.40590(17) 0.0349(7) Uani 1 1 d . . . . .
H40A H -0.2543 0.4808 0.4155 0.042 Uiso 1 1 calc R U . . .
H40B H -0.1329 0.5723 0.3854 0.042 Uiso 1 1 calc R U . . .
C6 C 0.4729(6) 0.8965(3) 0.76147(18) 0.0445(8) Uani 1 1 d . . . . .
C24 C 0.2300(6) 0.7121(3) 0.30112(19) 0.0483(9) Uani 1 1 d . . . . .
H24A H 0.0859 0.6834 0.3117 0.058 Uiso 1 1 calc R U . . .
H24B H 0.3239 0.6568 0.2872 0.058 Uiso 1 1 calc R U . . .
C9 C 0.4354(6) 0.9565(3) 0.70212(19) 0.0472(9) Uani 1 1 d . . . . .
H9A H 0.3385 1.0103 0.7170 0.057 Uiso 1 1 calc R U . . .
H9B H 0.5769 0.9873 0.6911 0.057 Uiso 1 1 calc R U . . .
C25 C 0.2004(6) 0.7709(3) 0.24102(19) 0.0482(9) Uani 1 1 d . . . . .
C41B C -0.0644(7) 0.3858(3) 0.2971(2) 0.0537(10) Uani 1 1 d D . . . .
H41A H -0.2222 0.3691 0.3001 0.064 Uiso 0.85 1 calc R U P A 1
H41B H 0.0108 0.3231 0.2893 0.064 Uiso 0.85 1 calc R U P A 1
H41C H -0.1895 0.3423 0.3073 0.064 Uiso 0.15 1 calc R U P B 2
H41D H 0.0517 0.3421 0.2802 0.064 Uiso 0.15 1 calc R U P B 2
C3 C 0.5451(7) 0.7902(3) 0.8727(2) 0.0540(10) Uani 1 1 d . . . . .
C5 C 0.6809(6) 0.8947(3) 0.7917(2) 0.0626(11) Uani 1 1 d . . . . .
H5 H 0.8000 0.9292 0.7742 0.075 Uiso 1 1 calc R U . . .
C28 C 0.1392(7) 0.8743(3) 0.1281(2) 0.0562(10) Uani 1 1 d . . . . .
C26 C 0.0009(7) 0.8147(3) 0.2296(2) 0.0611(11) Uani 1 1 d . . . . .
H26 H -0.1139 0.8092 0.2601 0.073 Uiso 1 1 calc R U . . .
C1 C 0.7644(10) 0.7440(5) 0.9670(3) 0.0945(17) Uani 1 1 d . . . . .
H1A H 0.8829 0.7245 0.9369 0.142 Uiso 1 1 calc R U . . .
H1B H 0.7547 0.7005 1.0024 0.142 Uiso 1 1 calc R U . . .
H1C H 0.7935 0.8123 0.9881 0.142 Uiso 1 1 calc R U . . .
C32 C 0.2621(11) 0.9346(5) 0.0251(3) 0.102(2) Uani 1 1 d . . . . .
H32A H 0.2141 0.9750 -0.0092 0.153 Uiso 1 1 calc R U . . .
H32B H 0.2956 0.8692 0.0029 0.153 Uiso 1 1 calc R U . . .
H32C H 0.3929 0.9664 0.0495 0.153 Uiso 1 1 calc R U . . .
C30 C 0.3663(7) 0.7811(3) 0.1962(2) 0.0628(11) Uani 1 1 d . . . . .
H30 H 0.5013 0.7526 0.2035 0.075 Uiso 1 1 calc R U . . .
C4 C 0.7175(7) 0.8425(4) 0.8477(3) 0.0683(12) Uani 1 1 d . . . . .
H4 H 0.8592 0.8433 0.8681 0.082 Uiso 1 1 calc R U . . .
C27 C -0.0297(7) 0.8663(4) 0.1736(2) 0.0651(12) Uani 1 1 d . . . . .
H27 H -0.1640 0.8955 0.1666 0.078 Uiso 1 1 calc R U . . .
C29 C 0.3379(7) 0.8340(4) 0.1391(2) 0.0681(12) Uani 1 1 d . . . . .
H29 H 0.4537 0.8413 0.1091 0.082 Uiso 1 1 calc R U . . .
C8 C 0.3368(7) 0.7876(4) 0.8421(3) 0.0669(12) Uani 1 1 d . . . . .
H8 H 0.2200 0.7499 0.8581 0.080 Uiso 1 1 calc R U . . .
C7 C 0.3020(7) 0.8414(3) 0.7872(2) 0.0634(11) Uani 1 1 d . . . . .
H7 H 0.1600 0.8405 0.7671 0.076 Uiso 1 1 calc R U . . .
O48A O 0.0558(6) 0.6019(3) 0.0667(2) 0.0714(10) Uani 0.85 1 d . . P C 1
C42A C -0.0282(7) 0.4438(3) 0.2360(2) 0.0480(11) Uani 0.85 1 d D . P C 1
C43A C 0.1667(7) 0.4370(4) 0.1995(3) 0.0553(11) Uani 0.85 1 d . . P C 1
H43A H 0.2759 0.3961 0.2130 0.066 Uiso 0.85 1 calc R U P C 1
C49A C 0.2518(10) 0.5943(5) 0.0281(3) 0.0830(17) Uani 0.85 1 d . . P C 1
H49A H 0.2382 0.6312 -0.0107 0.124 Uiso 0.85 1 calc R U P C 1
H49B H 0.2728 0.5248 0.0119 0.124 Uiso 0.85 1 calc R U P C 1
H49C H 0.3773 0.6218 0.0571 0.124 Uiso 0.85 1 calc R U P C 1
C45A C 0.0397(8) 0.5490(4) 0.1225(3) 0.0528(11) Uani 0.85 1 d . . P C 1
C44A C 0.2032(8) 0.4894(4) 0.1435(3) 0.0593(12) Uani 0.85 1 d . . P C 1
H44A H 0.3362 0.4845 0.1204 0.071 Uiso 0.85 1 calc R U P C 1
C46A C -0.1538(8) 0.5571(4) 0.1586(3) 0.0653(14) Uani 0.85 1 d . . P C 1
H46A H -0.2636 0.5974 0.1448 0.078 Uiso 0.85 1 calc R U P C 1
C47A C -0.1868(7) 0.5067(4) 0.2144(3) 0.0590(12) Uani 0.85 1 d . . P C 1
H47A H -0.3175 0.5145 0.2384 0.071 Uiso 0.85 1 calc R U P C 1
O48B O -0.235(4) 0.594(2) 0.0694(13) 0.101(5) Uani 0.15 1 d D . P C 2
C43B C 0.044(4) 0.473(3) 0.2030(14) 0.101(5) Uani 0.15 1 d G . P C 2
H43B H 0.1874 0.4592 0.2164 0.121 Uiso 0.15 1 calc R U P C 2
C44B C 0.010(4) 0.527(3) 0.1476(14) 0.101(5) Uani 0.15 1 d G . P C 2
H44B H 0.1306 0.5490 0.1238 0.121 Uiso 0.15 1 calc R U P C 2
C45B C -0.205(5) 0.547(2) 0.1276(13) 0.101(5) Uani 0.15 1 d G . P C 2
C46B C -0.386(4) 0.514(3) 0.1631(13) 0.101(5) Uani 0.15 1 d G . P C 2
H46B H -0.5292 0.5276 0.1498 0.121 Uiso 0.15 1 calc R U P C 2
C47B C -0.352(4) 0.460(2) 0.2186(12) 0.101(5) Uani 0.15 1 d G . P C 2
H47B H -0.4724 0.4378 0.2423 0.121 Uiso 0.15 1 calc R U P C 2
C42B C -0.137(5) 0.440(2) 0.2385(12) 0.101(5) Uani 0.15 1 d DG . P C 2
C49B C -0.440(5) 0.600(4) 0.0350(18) 0.101(5) Uani 0.15 1 d D . P C 2
H49D H -0.4739 0.5380 0.0047 0.151 Uiso 0.15 1 calc R U P C 2
H49E H -0.4335 0.6550 0.0083 0.151 Uiso 0.15 1 calc R U P C 2
H49F H -0.5543 0.6093 0.0684 0.151 Uiso 0.15 1 calc R U P C 2

loop_
_atom_site_aniso_label
_atom_site_aniso_U_11
_atom_site_aniso_U_22
_atom_site_aniso_U_33
_atom_site_aniso_U_23
_atom_site_aniso_U_13
_atom_site_aniso_U_12
O31 0.0640(18) 0.088(2) 0.0635(19) 0.0300(16) 0.0086(14) 0.0043(16)
O2 0.0614(18) 0.085(2) 0.072(2) 0.0317(17) 0.0039(15) 0.0056(16)
O15 0.0222(10) 0.0290(11) 0.0528(14) 0.0087(10) 0.0085(9) 0.0030(8)
O18 0.0212(10) 0.0306(11) 0.0514(13) 0.0071(10) 0.0064(9) 0.0030(8)
O36 0.0229(10) 0.0284(11) 0.0556(14) 0.0085(10) 0.0074(9) 0.0028(8)
O38 0.0452(14) 0.0507(15) 0.0689(18) 0.0044(13) 0.0167(12) 0.0148(12)
O20 0.0422(13) 0.0490(15) 0.0642(17) 0.0074(12) 0.0184(12) 0.0147(11)
O12 0.0416(13) 0.0507(15) 0.0633(16) 0.0079(12) 0.0178(11) 0.0166(11)
N10 0.0352(14) 0.0363(15) 0.0476(17) 0.0031(12) 0.0052(12) 0.0067(11)
N21 0.0342(14) 0.0381(15) 0.0470(17) 0.0024(12) 0.0049(12) 0.0054(11)
N39 0.0377(15) 0.0461(17) 0.0462(17) 0.0040(13) 0.0043(12) 0.0049(12)
C34 0.0257(14) 0.0252(15) 0.0517(19) 0.0130(13) 0.0064(12) 0.0002(11)
C19 0.0343(16) 0.0303(15) 0.0453(18) 0.0118(14) 0.0102(13) 0.0042(13)
C17 0.0257(13) 0.0255(15) 0.0490(18) 0.0136(13) 0.0057(12) 0.0016(11)
C33 0.0290(15) 0.0243(15) 0.0497(19) 0.0136(13) 0.0087(13) 0.0011(12)
C16 0.0197(13) 0.0251(15) 0.0488(18) 0.0112(13) 0.0074(12) 0.0024(11)
C11 0.0327(16) 0.0279(15) 0.0497(19) 0.0112(14) 0.0094(13) 0.0059(12)
C13 0.0276(15) 0.0286(15) 0.0486(19) 0.0106(13) 0.0044(13) 0.0043(12)
C37 0.0324(16) 0.0315(16) 0.052(2) 0.0111(15) 0.0099(14) 0.0022(13)
C35 0.0202(13) 0.0245(15) 0.0538(19) 0.0154(14) 0.0071(12) 0.0010(11)
C14 0.0186(13) 0.0255(15) 0.0510(18) 0.0125(13) 0.0100(12) 0.0031(11)
C22 0.0268(14) 0.0284(15) 0.0498(19) 0.0091(13) 0.0038(13) 0.0045(12)
C40 0.0291(15) 0.0283(15) 0.0487(19) 0.0107(13) 0.0021(13) 0.0012(12)
C6 0.0459(19) 0.0413(18) 0.046(2) 0.0018(15) 0.0068(15) 0.0052(15)
C24 0.053(2) 0.0428(19) 0.049(2) 0.0029(16) 0.0011(16) 0.0029(16)
C9 0.052(2) 0.0392(18) 0.050(2) 0.0039(16) 0.0022(16) 0.0039(15)
C25 0.049(2) 0.046(2) 0.049(2) 0.0029(16) 0.0057(16) -0.0019(16)
C41B 0.053(2) 0.050(2) 0.057(2) 0.0027(18) -0.0027(17) -0.0006(17)
C3 0.053(2) 0.055(2) 0.057(2) 0.0182(18) 0.0118(17) 0.0053(17)
C5 0.0391(19) 0.074(3) 0.078(3) 0.022(2) 0.0081(18) -0.0014(18)
C28 0.051(2) 0.059(2) 0.060(2) 0.0141(19) 0.0078(18) -0.0030(18)
C26 0.045(2) 0.073(3) 0.069(3) 0.022(2) 0.0129(18) 0.0033(19)
C1 0.087(4) 0.103(4) 0.097(4) 0.028(3) -0.014(3) 0.014(3)
C32 0.104(4) 0.119(5) 0.093(4) 0.045(4) 0.032(3) 0.015(4)
C30 0.046(2) 0.070(3) 0.075(3) 0.017(2) 0.0075(19) 0.0093(19)
C4 0.045(2) 0.085(3) 0.081(3) 0.032(3) 0.003(2) 0.006(2)
C27 0.044(2) 0.076(3) 0.080(3) 0.024(2) 0.0099(19) 0.0093(19)
C29 0.048(2) 0.092(3) 0.067(3) 0.019(2) 0.0152(19) 0.006(2)
C8 0.045(2) 0.077(3) 0.083(3) 0.028(2) 0.009(2) -0.004(2)
C7 0.042(2) 0.075(3) 0.075(3) 0.020(2) -0.0037(19) -0.0009(19)
O48A 0.070(2) 0.072(2) 0.075(2) 0.0261(19) 0.0005(18) -0.0009(18)
C42A 0.042(2) 0.046(2) 0.054(3) -0.001(2) -0.0012(19) 0.0033(18)
C43A 0.044(2) 0.054(3) 0.069(3) 0.007(2) 0.001(2) 0.014(2)
C49A 0.078(4) 0.094(4) 0.080(4) 0.027(3) 0.008(3) -0.012(3)
C45A 0.051(2) 0.052(3) 0.056(3) 0.013(2) -0.001(2) -0.002(2)
C44A 0.043(2) 0.064(3) 0.071(3) 0.009(2) 0.012(2) 0.007(2)
C46A 0.047(3) 0.064(3) 0.088(4) 0.015(3) 0.000(3) 0.018(2)
C47A 0.038(2) 0.074(3) 0.065(3) 0.008(3) 0.004(2) 0.009(2)
O48B 0.106(12) 0.142(12) 0.068(8) 0.064(8) 0.001(7) 0.004(10)
C43B 0.106(12) 0.142(12) 0.068(8) 0.064(8) 0.001(7) 0.004(10)
C44B 0.106(12) 0.142(12) 0.068(8) 0.064(8) 0.001(7) 0.004(10)
C45B 0.106(12) 0.142(12) 0.068(8) 0.064(8) 0.001(7) 0.004(10)
C46B 0.106(12) 0.142(12) 0.068(8) 0.064(8) 0.001(7) 0.004(10)
C47B 0.106(12) 0.142(12) 0.068(8) 0.064(8) 0.001(7) 0.004(10)
C42B 0.106(12) 0.142(12) 0.068(8) 0.064(8) 0.001(7) 0.004(10)
C49B 0.106(12) 0.142(12) 0.068(8) 0.064(8) 0.001(7) 0.004(10)

loop_
_atom_type_symbol
_atom_type_description
_atom_type_scat_dispersion_real
_atom_type_scat_dispersion_imag
_atom_type_scat_source
C C 0.0181 0.0091 'International Tables Vol C Tables 4.2.6.8 and 6.1.1.4'
H H 0.0000 0.0000 'International Tables Vol C Tables 4.2.6.8 and 6.1.1.4'
N N 0.0311 0.0180 'International Tables Vol C Tables 4.2.6.8 and 6.1.1.4'
O O 0.0492 0.0322 'International Tables Vol C Tables 4.2.6.8 and 6.1.1.4'

loop_
_geom_angle_atom_site_label_1
_geom_angle_atom_site_label_2
_geom_angle_atom_site_label_3
_geom_angle
_geom_angle_site_symmetry_1
_geom_angle_site_symmetry_3
_geom_angle_publ_flag
C28 O31 C32 117.2(4) . . ?
C3 O2 C1 118.6(4) . . ?
C11 O15 C14 109.7(2) . . ?
C19 O18 C16 109.5(2) . . ?
C37 O36 C35 110.0(2) . . ?
C11 N10 C13 112.7(3) . . ?
C11 N10 C9 123.8(3) . . ?
C13 N10 C9 123.4(3) . . ?
C19 N21 C22 112.9(3) . . ?
C19 N21 C24 123.5(3) . . ?
C22 N21 C24 123.5(3) . . ?
C37 N39 C40 113.2(3) . . ?
C37 N39 C41B 122.2(3) . . ?
C40 N39 C41B 124.6(3) . . ?
C33 C34 H34 118.0 . . ?
C33 C34 C35 124.0(3) . . ?
C35 C34 H34 118.0 . . ?
O20 C19 O18 121.0(3) . . ?
O20 C19 N21 129.4(3) . . ?
N21 C19 O18 109.6(3) . . ?
C17 C17 H17 117.4 2_676 . ?
C17 C17 C16 125.2(3) 2_676 . ?
C16 C17 H17 117.4 . . ?
C34 C33 H33 117.7 . . ?
C34 C33 C14 124.7(3) . . ?
C14 C33 H33 117.7 . . ?
O18 C16 C17 109.6(2) . . ?
O18 C16 C14 106.2(2) . . ?
O18 C16 C22 104.6(2) . . ?
C17 C16 C14 111.8(3) . . ?
C17 C16 C22 112.8(2) . . ?
C22 C16 C14 111.4(2) . . ?
O12 C11 O15 121.3(3) . . ?
O12 C11 N10 129.3(3) . . ?
N10 C11 O15 109.3(3) . . ?
N10 C13 H13A 111.5 . . ?
N10 C13 H13B 111.5 . . ?
N10 C13 C14 101.5(2) . . ?
H13A C13 H13B 109.3 . . ?
C14 C13 H13A 111.5 . . ?
C14 C13 H13B 111.5 . . ?
O38 C37 O36 121.8(3) . . ?
O38 C37 N39 129.1(3) . . ?
N39 C37 O36 109.1(3) . . ?
O36 C35 C34 109.7(2) . . ?
O36 C35 C35 106.6(3) . 2_566 ?
O36 C35 C40 104.5(2) . . ?
C34 C35 C35 112.5(3) . 2_566 ?
C34 C35 C40 112.2(2) . . ?
C40 C35 C35 110.9(3) . 2_566 ?
O15 C14 C33 109.6(2) . . ?
O15 C14 C16 106.2(2) . . ?
O15 C14 C13 104.3(2) . . ?
C33 C14 C16 111.6(3) . . ?
C33 C14 C13 112.8(2) . . ?
C13 C14 C16 111.8(2) . . ?
N21 C22 C16 101.2(2) . . ?
N21 C22 H22A 111.5 . . ?
N21 C22 H22B 111.5 . . ?
C16 C22 H22A 111.5 . . ?
C16 C22 H22B 111.5 . . ?
H22A C22 H22B 109.3 . . ?
N39 C40 C35 101.1(2) . . ?
N39 C40 H40A 111.5 . . ?
N39 C40 H40B 111.5 . . ?
C35 C40 H40A 111.5 . . ?
C35 C40 H40B 111.5 . . ?
H40A C40 H40B 109.4 . . ?
C5 C6 C9 120.6(3) . . ?
C5 C6 C7 117.6(4) . . ?
C7 C6 C9 121.8(3) . . ?
N21 C24 H24A 108.6 . . ?
N21 C24 H24B 108.6 . . ?
N21 C24 C25 114.7(3) . . ?
H24A C24 H24B 107.6 . . ?
C25 C24 H24A 108.6 . . ?
C25 C24 H24B 108.6 . . ?
N10 C9 C6 114.2(3) . . ?
N10 C9 H9A 108.7 . . ?
N10 C9 H9B 108.7 . . ?
C6 C9 H9A 108.7 . . ?
C6 C9 H9B 108.7 . . ?
H9A C9 H9B 107.6 . . ?
C26 C25 C24 120.6(3) . . ?
C30 C25 C24 121.0(4) . . ?
C30 C25 C26 118.4(4) . . ?
N39 C41B H41A 109.1 . . ?
N39 C41B H41B 109.1 . . ?
N39 C41B H41C 107.2 . . ?
N39 C41B H41D 107.2 . . ?
N39 C41B C42A 112.7(3) . . ?
N39 C41B C42B 120.5(14) . . ?
H41A C41B H41B 107.8 . . ?
H41C C41B H41D 106.8 . . ?
C42A C41B H41A 109.1 . . ?
C42A C41B H41B 109.1 . . ?
C42B C41B H41C 107.2 . . ?
C42B C41B H41D 107.2 . . ?
C4 C3 O2 124.5(4) . . ?
C4 C3 C8 120.3(4) . . ?
C8 C3 O2 115.2(4) . . ?
C6 C5 H5 119.3 . . ?
C6 C5 C4 121.5(4) . . ?
C4 C5 H5 119.3 . . ?
C27 C28 O31 116.0(4) . . ?
C29 C28 O31 123.6(4) . . ?
C29 C28 C27 120.4(4) . . ?
C25 C26 H26 119.5 . . ?
C27 C26 C25 121.0(4) . . ?
C27 C26 H26 119.5 . . ?
O2 C1 H1A 109.5 . . ?
O2 C1 H1B 109.5 . . ?
O2 C1 H1C 109.5 . . ?
H1A C1 H1B 109.5 . . ?
H1A C1 H1C 109.5 . . ?
H1B C1 H1C 109.5 . . ?
O31 C32 H32A 109.5 . . ?
O31 C32 H32B 109.5 . . ?
O31 C32 H32C 109.5 . . ?
H32A C32 H32B 109.5 . . ?
H32A C32 H32C 109.5 . . ?
H32B C32 H32C 109.5 . . ?
C25 C30 H30 119.4 . . ?
C25 C30 C29 121.2(4) . . ?
C29 C30 H30 119.4 . . ?
C3 C4 C5 119.6(4) . . ?
C3 C4 H4 120.2 . . ?
C5 C4 H4 120.2 . . ?
C28 C27 C26 119.7(4) . . ?
C28 C27 H27 120.1 . . ?
C26 C27 H27 120.1 . . ?
C28 C29 C30 119.2(4) . . ?
C28 C29 H29 120.4 . . ?
C30 C29 H29 120.4 . . ?
C3 C8 H8 120.3 . . ?
C3 C8 C7 119.4(4) . . ?
C7 C8 H8 120.3 . . ?
C6 C7 C8 121.6(4) . . ?
C6 C7 H7 119.2 . . ?
C8 C7 H7 119.2 . . ?
C45A O48A C49A 117.8(4) . . ?
C43A C42A C41B 121.0(4) . . ?
C43A C42A C47A 117.1(5) . . ?
C47A C42A C41B 122.0(4) . . ?
C42A C43A H43A 119.0 . . ?
C42A C43A C44A 121.9(4) . . ?
C44A C43A H43A 119.0 . . ?
O48A C49A H49A 109.5 . . ?
O48A C49A H49B 109.5 . . ?
O48A C49A H49C 109.5 . . ?
H49A C49A H49B 109.5 . . ?
H49A C49A H49C 109.5 . . ?
H49B C49A H49C 109.5 . . ?
O48A C45A C44A 124.2(4) . . ?
O48A C45A C46A 116.5(4) . . ?
C46A C45A C44A 119.3(5) . . ?
C43A C44A H44A 120.3 . . ?
C45A C44A C43A 119.4(4) . . ?
C45A C44A H44A 120.3 . . ?
C45A C46A H46A 119.5 . . ?
C47A C46A C45A 121.0(5) . . ?
C47A C46A H46A 119.5 . . ?
C42A C47A H47A 119.3 . . ?
C46A C47A C42A 121.3(4) . . ?
C46A C47A H47A 119.3 . . ?
C45B O48B C49B 124(3) . . ?
C44B C43B H43B 120.0 . . ?
C44B C43B C42B 120.0 . . ?
C42B C43B H43B 120.0 . . ?
C43B C44B H44B 120.0 . . ?
C43B C44B C45B 120.0 . . ?
C45B C44B H44B 120.0 . . ?
O48B C45B C44B 119(2) . . ?
O48B C45B C46B 121(2) . . ?
C46B C45B C44B 120.0 . . ?
C45B C46B H46B 120.0 . . ?
C45B C46B C47B 120.0 . . ?
C47B C46B H46B 120.0 . . ?
C46B C47B H47B 120.0 . . ?
C42B C47B C46B 120.0 . . ?
C42B C47B H47B 120.0 . . ?
C43B C42B C41B 111.6(17) . . ?
C47B C42B C41B 128.4(16) . . ?
C47B C42B C43B 120.0 . . ?
O48B C49B H49D 109.5 . . ?
O48B C49B H49E 109.5 . . ?
O48B C49B H49F 109.5 . . ?
H49D C49B H49E 109.5 . . ?
H49D C49B H49F 109.5 . . ?
H49E C49B H49F 109.5 . . ?

loop_
_geom_bond_atom_site_label_1
_geom_bond_atom_site_label_2
_geom_bond_distance
_geom_bond_site_symmetry_2
_geom_bond_publ_flag
O31 C28 1.384(5) . ?
O31 C32 1.403(6) . ?
O2 C3 1.382(5) . ?
O2 C1 1.406(6) . ?
O15 C11 1.373(4) . ?
O15 C14 1.449(3) . ?
O18 C19 1.373(4) . ?
O18 C16 1.450(3) . ?
O36 C37 1.371(4) . ?
O36 C35 1.448(3) . ?
O38 C37 1.202(4) . ?
O20 C19 1.201(4) . ?
O12 C11 1.201(4) . ?
N10 C11 1.340(4) . ?
N10 C13 1.447(4) . ?
N10 C9 1.452(5) . ?
N21 C19 1.338(4) . ?
N21 C22 1.449(4) . ?
N21 C24 1.454(5) . ?
N39 C37 1.345(4) . ?
N39 C40 1.444(4) . ?
N39 C41B 1.447(5) . ?
C34 H34 0.9300 . ?
C34 C33 1.312(5) . ?
C34 C35 1.508(4) . ?
C17 C17 1.318(6) 2_676 ?
C17 H17 0.9300 . ?
C17 C16 1.498(4) . ?
C33 H33 0.9300 . ?
C33 C14 1.508(4) . ?
C16 C14 1.563(4) . ?
C16 C22 1.541(4) . ?
C13 H13A 0.9700 . ?
C13 H13B 0.9700 . ?
C13 C14 1.536(4) . ?
C35 C35 1.556(6) 2_566 ?
C35 C40 1.543(5) . ?
C22 H22A 0.9700 . ?
C22 H22B 0.9700 . ?
C40 H40A 0.9700 . ?
C40 H40B 0.9700 . ?
C6 C9 1.510(5) . ?
C6 C5 1.372(5) . ?
C6 C7 1.379(5) . ?
C24 H24A 0.9700 . ?
C24 H24B 0.9700 . ?
C24 C25 1.504(5) . ?
C9 H9A 0.9700 . ?
C9 H9B 0.9700 . ?
C25 C26 1.388(6) . ?
C25 C30 1.357(6) . ?
C41B H41A 0.9700 . ?
C41B H41B 0.9700 . ?
C41B H41C 0.9700 . ?
C41B H41D 0.9700 . ?
C41B C42A 1.518(6) . ?
C41B C42B 1.493(13) . ?
C3 C4 1.360(6) . ?
C3 C8 1.371(6) . ?
C5 H5 0.9300 . ?
C5 C4 1.389(6) . ?
C28 C27 1.375(6) . ?
C28 C29 1.360(6) . ?
C26 H26 0.9300 . ?
C26 C27 1.377(6) . ?
C1 H1A 0.9600 . ?
C1 H1B 0.9600 . ?
C1 H1C 0.9600 . ?
C32 H32A 0.9600 . ?
C32 H32B 0.9600 . ?
C32 H32C 0.9600 . ?
C30 H30 0.9300 . ?
C30 C29 1.406(6) . ?
C4 H4 0.9300 . ?
C27 H27 0.9300 . ?
C29 H29 0.9300 . ?
C8 H8 0.9300 . ?
C8 C7 1.382(6) . ?
C7 H7 0.9300 . ?
O48A C49A 1.416(7) . ?
O48A C45A 1.374(6) . ?
C42A C43A 1.388(6) . ?
C42A C47A 1.396(6) . ?
C43A H43A 0.9300 . ?
C43A C44A 1.388(7) . ?
C49A H49A 0.9600 . ?
C49A H49B 0.9600 . ?
C49A H49C 0.9600 . ?
C45A C44A 1.384(7) . ?
C45A C46A 1.378(7) . ?
C44A H44A 0.9300 . ?
C46A H46A 0.9300 . ?
C46A C47A 1.364(7) . ?
C47A H47A 0.9300 . ?
O48B C45B 1.38(2) . ?
O48B C49B 1.401(19) . ?
C43B H43B 0.9300 . ?
C43B C44B 1.3900 . ?
C43B C42B 1.3900 . ?
C44B H44B 0.9300 . ?
C44B C45B 1.3900 . ?
C45B C46B 1.3900 . ?
C46B H46B 0.9300 . ?
C46B C47B 1.3900 . ?
C47B H47B 0.9300 . ?
C47B C42B 1.3900 . ?
C49B H49D 0.9600 . ?
C49B H49E 0.9600 . ?
C49B H49F 0.9600 . ?

loop_
_geom_torsion_atom_site_label_1
_geom_torsion_atom_site_label_2
_geom_torsion_atom_site_label_3
_geom_torsion_atom_site_label_4
_geom_torsion
_geom_torsion_site_symmetry_1
_geom_torsion_site_symmetry_2
_geom_torsion_site_symmetry_3
_geom_torsion_site_symmetry_4
_geom_torsion_publ_flag
O31 C28 C27 C26 178.2(4) . . . . ?
O31 C28 C29 C30 -177.9(4) . . . . ?
O2 C3 C4 C5 -179.5(4) . . . . ?
O2 C3 C8 C7 178.2(4) . . . . ?
O18 C16 C14 O15 -179.6(2) . . . . ?
O18 C16 C14 C33 -60.2(3) . . . . ?
O18 C16 C14 C13 67.2(3) . . . . ?
O18 C16 C22 N21 14.0(3) . . . . ?
O36 C35 C40 N39 14.3(3) . . . . ?
N10 C13 C14 O15 -15.1(3) . . . . ?
N10 C13 C14 C33 -133.9(2) . . . . ?
N10 C13 C14 C16 99.3(3) . . . . ?
N21 C24 C25 C26 -93.1(4) . . . . ?
N21 C24 C25 C30 87.8(5) . . . . ?
N39 C41B C42A C43A 89.3(5) . . . . ?
N39 C41B C42A C47A -90.1(5) . . . . ?
N39 C41B C42B C43B 79.8(19) . . . . ?
N39 C41B C42B C47B -99(2) . . . . ?
C34 C33 C14 O15 10.2(5) . . . . ?
C34 C33 C14 C16 -107.2(4) . . . . ?
C34 C33 C14 C13 125.9(3) . . . . ?
C34 C35 C40 N39 133.0(2) . . . . ?
C19 O18 C16 C17 -133.3(3) . . . . ?
C19 O18 C16 C14 105.7(3) . . . . ?
C19 O18 C16 C22 -12.1(3) . . . . ?
C19 N21 C22 C16 -12.2(3) . . . . ?
C19 N21 C24 C25 -103.2(4) . . . . ?
C17 C17 C16 O18 -7.6(5) 2_676 . . . ?
C17 C17 C16 C14 109.8(4) 2_676 . . . ?
C17 C17 C16 C22 -123.8(4) 2_676 . . . ?
C17 C16 C14 O15 60.9(3) . . . . ?
C17 C16 C14 C33 -179.7(2) . . . . ?
C17 C16 C14 C13 -52.3(3) . . . . ?
C17 C16 C22 N21 133.1(2) . . . . ?
C33 C34 C35 O36 -7.3(4) . . . . ?
C33 C34 C35 C35 111.1(4) . . . 2_566 ?
C33 C34 C35 C40 -122.9(3) . . . . ?
C16 O18 C19 O20 -174.7(3) . . . . ?
C16 O18 C19 N21 4.9(3) . . . . ?
C11 O15 C14 C33 134.0(3) . . . . ?
C11 O15 C14 C16 -105.3(3) . . . . ?
C11 O15 C14 C13 13.0(3) . . . . ?
C11 N10 C13 C14 13.2(3) . . . . ?
C11 N10 C9 C6 105.4(4) . . . . ?
C13 N10 C11 O15 -5.7(4) . . . . ?
C13 N10 C11 O12 175.8(3) . . . . ?
C13 N10 C9 C6 -72.2(4) . . . . ?
C37 O36 C35 C34 -132.3(3) . . . . ?
C37 O36 C35 C35 105.7(3) . . . 2_566 ?
C37 O36 C35 C40 -11.8(3) . . . . ?
C37 N39 C40 C35 -13.1(3) . . . . ?
C37 N39 C41B C42A -88.8(4) . . . . ?
C37 N39 C41B C42B -115.7(13) . . . . ?
C35 O36 C37 O38 -174.4(3) . . . . ?
C35 O36 C37 N39 4.0(3) . . . . ?
C35 C34 C33 C14 178.9(3) . . . . ?
C35 C35 C40 N39 -100.2(3) 2_566 . . . ?
C14 O15 C11 O12 173.4(3) . . . . ?
C14 O15 C11 N10 -5.2(3) . . . . ?
C14 C16 C22 N21 -100.3(3) . . . . ?
C22 N21 C19 O18 5.3(4) . . . . ?
C22 N21 C19 O20 -175.2(3) . . . . ?
C22 N21 C24 C25 75.1(4) . . . . ?
C22 C16 C14 O15 -66.3(3) . . . . ?
C22 C16 C14 C33 53.1(3) . . . . ?
C22 C16 C14 C13 -179.5(2) . . . . ?
C40 N39 C37 O36 6.4(4) . . . . ?
C40 N39 C37 O38 -175.3(3) . . . . ?
C40 N39 C41B C42A 87.6(4) . . . . ?
C40 N39 C41B C42B 60.7(14) . . . . ?
C6 C5 C4 C3 1.3(7) . . . . ?
C24 N21 C19 O18 -176.3(3) . . . . ?
C24 N21 C19 O20 3.2(5) . . . . ?
C24 N21 C22 C16 169.4(3) . . . . ?
C24 C25 C26 C27 -178.2(4) . . . . ?
C24 C25 C30 C29 178.6(4) . . . . ?
C9 N10 C11 O15 176.5(3) . . . . ?
C9 N10 C11 O12 -2.1(6) . . . . ?
C9 N10 C13 C14 -169.0(3) . . . . ?
C9 C6 C5 C4 177.9(4) . . . . ?
C9 C6 C7 C8 -179.2(4) . . . . ?
C25 C26 C27 C28 0.2(7) . . . . ?
C25 C30 C29 C28 -0.9(7) . . . . ?
C41B N39 C37 O36 -176.8(3) . . . . ?
C41B N39 C37 O38 1.4(6) . . . . ?
C41B N39 C40 C35 170.3(3) . . . . ?
C41B C42A C43A C44A -180.0(4) . . . . ?
C41B C42A C47A C46A -178.8(5) . . . . ?
C3 C8 C7 C6 1.2(7) . . . . ?
C5 C6 C9 N10 123.4(4) . . . . ?
C5 C6 C7 C8 1.1(6) . . . . ?
C26 C25 C30 C29 -0.5(6) . . . . ?
C1 O2 C3 C4 7.1(7) . . . . ?
C1 O2 C3 C8 -173.4(5) . . . . ?
C32 O31 C28 C27 179.7(5) . . . . ?
C32 O31 C28 C29 -0.4(7) . . . . ?
C30 C25 C26 C27 0.9(7) . . . . ?
C4 C3 C8 C7 -2.3(7) . . . . ?
C27 C28 C29 C30 2.1(7) . . . . ?
C29 C28 C27 C26 -1.7(7) . . . . ?
C8 C3 C4 C5 1.1(7) . . . . ?
C7 C6 C9 N10 -56.3(5) . . . . ?
C7 C6 C5 C4 -2.3(6) . . . . ?
O48A C45A C44A C43A -178.2(4) . . . . ?
O48A C45A C46A C47A 179.4(5) . . . . ?
C42A C43A C44A C45A -1.1(8) . . . . ?
C43A C42A C47A C46A 1.8(7) . . . . ?
C49A O48A C45A C44A 0.4(7) . . . . ?
C49A O48A C45A C46A -179.4(5) . . . . ?
C45A C46A C47A C42A -1.3(8) . . . . ?
C44A C45A C46A C47A -0.5(8) . . . . ?
C46A C45A C44A C43A 1.6(8) . . . . ?
C47A C42A C43A C44A -0.6(7) . . . . ?
O48B C45B C46B C47B 175(3) . . . . ?
C43B C44B C45B O48B -175(3) . . . . ?
C43B C44B C45B C46B 0.0 . . . . ?
C44B C43B C42B C41B -179(3) . . . . ?
C44B C43B C42B C47B 0.0 . . . . ?
C44B C45B C46B C47B 0.0 . . . . ?
C45B C46B C47B C42B 0.0 . . . . ?
C46B C47B C42B C41B 178(3) . . . . ?
C46B C47B C42B C43B 0.0 . . . . ?
C42B C43B C44B C45B 0.0 . . . . ?
C49B O48B C45B C44B 165(3) . . . . ?
C49B O48B C45B C46B -10(5) . . . . ?
